data_7104446
loop_
_publ_author_name
'Navale, Tushar S'
'Zhai, Linyi'
'Lindeman, Sergey V'
'Rathore, Rajendra'

_publ_section_title
;
 Octamethoxydibenzochrysene: isolation and X-ray crystallographic
 characterization of a twisted polyaromatic cation radical.
;
_journal_issue 20
_journal_name_full 'Chemical communications (Cambridge, England)'
_journal_page_first 2857
_journal_page_last 2859
_journal_paper_doi 10.1039/b903133b
_journal_volume 34
_journal_year 2009
_chemical_formula_sum 'C36 H36 Cl10 O8 Sb'
_chemical_formula_weight 1072.90
_chemical_name_systematic
;
?
;
_space_group_IT_number 2
_symmetry_cell_setting triclinic
_symmetry_space_group_name_Hall '-P 1'
_symmetry_space_group_name_H-M 'P -1'
_atom_sites_solution_hydrogens difmap
_atom_sites_solution_primary direct
_atom_sites_solution_secondary difmap
_audit_creation_method SHELXL-97
_cell_angle_alpha 61.672(2)
_cell_angle_beta 62.275(2)
_cell_angle_gamma 70.899(2)
_cell_formula_units_Z 2
_cell_length_a 13.6451(5)
_cell_length_b 14.0770(5)
_cell_length_c 14.3621(5)
_cell_measurement_reflns_used 5352
_cell_measurement_temperature 100(2)
_cell_measurement_theta_max 60
_cell_measurement_theta_min 3.5
_cell_volume 2129.38(13)
_computing_cell_refinement 'SAINT v7.23A (Bruker, 2005)'
_computing_data_collection 'APEX2 v2.0-2 (Bruker, 2005)'
_computing_data_reduction 'SADABS-2004/1 (Bruker, 2005)'
_computing_molecular_graphics 'XP v5.1 (Bruker, 1998)'
_computing_publication_material 'XCIF v6.12 (Bruker, 2001)'
_computing_structure_refinement 'SHELXL-97 v.97-2 (Sheldrick, 1993-1997)'
_computing_structure_solution 'XS/SHELXTL v6.12 (Bruker, 2001)'
_diffrn_ambient_temperature 100(2)
_diffrn_measured_fraction_theta_full 0.987
_diffrn_measured_fraction_theta_max 0.937
_diffrn_measurement_device_type 'Bruker APEX2 CCD detector'
_diffrn_measurement_method '\w scans'
_diffrn_radiation_monochromator graphite
_diffrn_radiation_source 'fine-focus sealed tube'
_diffrn_radiation_type CuK\a
_diffrn_radiation_wavelength 1.54178
_diffrn_reflns_av_R_equivalents 0.0343
_diffrn_reflns_av_sigmaI/netI 0.0344
_diffrn_reflns_limit_h_max 15
_diffrn_reflns_limit_h_min -13
_diffrn_reflns_limit_k_max 15
_diffrn_reflns_limit_k_min -13
_diffrn_reflns_limit_l_max 16
_diffrn_reflns_limit_l_min 0
_diffrn_reflns_number 16984
_diffrn_reflns_theta_full 62.76
_diffrn_reflns_theta_max 62.76
_diffrn_reflns_theta_min 3.60
_exptl_absorpt_coefficient_mu 11.327
_exptl_absorpt_correction_T_max 0.5044
_exptl_absorpt_correction_T_min 0.0874
_exptl_absorpt_correction_type numerical
_exptl_absorpt_process_details
;
Numerical (based on real shape of the crystal) absorption
correction followed by:
SADABS. Program for empirical absorption correction of
area-detector data. University of Goetingen. Germany.
Sheldrick, G. M. 1996
;
_exptl_crystal_colour black
_exptl_crystal_density_diffrn 1.673
_exptl_crystal_density_method 'not measured'
_exptl_crystal_description needle
_exptl_crystal_F_000 1074
_exptl_crystal_size_max 0.42
_exptl_crystal_size_mid 0.07
_exptl_crystal_size_min 0.07
_refine_diff_density_max 0.703
_refine_diff_density_min -0.605
_refine_diff_density_rms 0.072
_refine_ls_extinction_method none
_refine_ls_goodness_of_fit_ref 1.039
_refine_ls_hydrogen_treatment mixed
_refine_ls_matrix_type full
_refine_ls_number_parameters 644
_refine_ls_number_reflns 6159
_refine_ls_number_restraints 0
_refine_ls_restrained_S_all 1.039
_refine_ls_R_factor_all 0.0307
_refine_ls_R_factor_gt 0.0277
_refine_ls_shift/su_max 0.001
_refine_ls_shift/su_mean 0.000
_refine_ls_structure_factor_coef Fsqd
_refine_ls_weighting_details 'calc w=1/[\s^2^(Fo^2^)+(0.0351P)^2^+2.5961P] where P=(Fo^2^+2Fc^2^)/3'
_refine_ls_weighting_scheme calc
_refine_ls_wR_factor_gt 0.0714
_refine_ls_wR_factor_ref 0.0728
_reflns_number_gt 5672
_reflns_number_total 6159
_reflns_threshold_expression >2sigma(I)
_cod_data_source_file b903133b.txt
_cod_data_source_block raj3d
_cod_database_code 7104446

loop_
_symmetry_equiv_pos_as_xyz
'x, y, z'
'-x, -y, -z'

loop_
_atom_site_label
_atom_site_type_symbol
_atom_site_fract_x
_atom_site_fract_y
_atom_site_fract_z
_atom_site_U_iso_or_equiv
_atom_site_adp_type
_atom_site_occupancy
_atom_site_symmetry_multiplicity
_atom_site_calc_flag
_atom_site_refinement_flags
_atom_site_disorder_assembly
_atom_site_disorder_group
Sb1 Sb 0.5000 0.0000 0.5000 0.01415(9) Uani 1 2 d S . .
Cl1 Cl 0.51673(6) 0.00955(6) 0.32469(6) 0.02187(17) Uani 1 1 d . . .
Cl2 Cl 0.37087(6) 0.16378(6) 0.48035(7) 0.02428(17) Uani 1 1 d . . .
Cl3 Cl 0.64831(6) 0.10502(6) 0.40277(6) 0.02394(18) Uani 1 1 d . . .
Sb2 Sb 0.5000 0.0000 1.0000 0.01830(9) Uani 1 2 d S . .
Cl4 Cl 0.62559(7) 0.04551(7) 1.03917(7) 0.02945(19) Uani 1 1 d . . .
Cl5 Cl 0.43828(8) -0.13109(7) 1.18729(7) 0.0369(2) Uani 1 1 d . . .
Cl6 Cl 0.64170(7) -0.13462(7) 0.94038(8) 0.0368(2) Uani 1 1 d . . .
O1 O -0.19186(17) 0.33690(17) 1.12469(18) 0.0235(5) Uani 1 1 d . . .
O2 O -0.23404(16) 0.50938(17) 1.16405(17) 0.0217(5) Uani 1 1 d . . .
O3 O 0.13172(16) 0.99193(15) 0.50167(17) 0.0195(5) Uani 1 1 d . . .
O4 O -0.01511(17) 1.00473(16) 0.69136(18) 0.0240(5) Uani 1 1 d . . .
O5 O -0.16920(16) 0.30166(16) 0.70723(18) 0.0201(5) Uani 1 1 d . . .
O6 O 0.00043(16) 0.26846(16) 0.53841(18) 0.0190(5) Uani 1 1 d . . .
O7 O 0.50298(15) 0.63584(16) 0.39509(17) 0.0172(4) Uani 1 1 d . . .
O8 O 0.50597(16) 0.50546(17) 0.31551(18) 0.0210(5) Uani 1 1 d . . .
C1 C 0.0311(2) 0.5270(2) 0.7201(3) 0.0151(6) Uani 1 1 d . . .
C2 C 0.1100(2) 0.6032(2) 0.6491(2) 0.0144(6) Uani 1 1 d . . .
C11 C -0.0394(2) 0.5247(2) 0.8335(3) 0.0155(6) Uani 1 1 d . . .
C12 C -0.0844(2) 0.4294(3) 0.9237(3) 0.0168(7) Uani 1 1 d . . .
C13 C -0.1479(2) 0.4255(2) 1.0327(3) 0.0179(7) Uani 1 1 d . . .
C14 C -0.1695(2) 0.5196(3) 1.0554(3) 0.0186(7) Uani 1 1 d . . .
C15 C -0.1228(2) 0.6117(3) 0.9690(3) 0.0171(7) Uani 1 1 d . . .
C16 C -0.0560(2) 0.6160(2) 0.8583(3) 0.0154(6) Uani 1 1 d . . .
C17 C -0.1677(3) 0.2393(3) 1.1049(3) 0.0275(8) Uani 1 1 d . . .
C18 C -0.2635(3) 0.6044(3) 1.1901(3) 0.0233(7) Uani 1 1 d . . .
C21 C 0.0823(2) 0.7030(2) 0.6658(2) 0.0143(6) Uani 1 1 d . . .
C22 C 0.1287(2) 0.7982(2) 0.5747(3) 0.0145(6) Uani 1 1 d . . .
C23 C 0.0955(2) 0.8966(2) 0.5851(3) 0.0163(6) Uani 1 1 d . . .
C24 C 0.0120(2) 0.9044(2) 0.6891(3) 0.0181(7) Uani 1 1 d . . .
C25 C -0.0366(2) 0.8131(2) 0.7768(3) 0.0167(6) Uani 1 1 d . . .
C26 C -0.0039(2) 0.7124(2) 0.7669(3) 0.0156(6) Uani 1 1 d . . .
C27 C 0.2181(3) 0.9865(3) 0.3971(3) 0.0219(7) Uani 1 1 d . . .
C28 C -0.1010(3) 1.0189(3) 0.7936(3) 0.0294(8) Uani 1 1 d . . .
C31 C 0.0255(2) 0.4595(2) 0.6734(3) 0.0156(6) Uani 1 1 d . . .
C32 C -0.0725(2) 0.4110(2) 0.7184(3) 0.0165(6) Uani 1 1 d . . .
C33 C -0.0793(2) 0.3498(2) 0.6718(3) 0.0162(6) Uani 1 1 d . . .
C34 C 0.0137(2) 0.3323(2) 0.5762(3) 0.0178(7) Uani 1 1 d . . .
C35 C 0.1074(2) 0.3818(2) 0.5297(3) 0.0161(6) Uani 1 1 d . . .
C36 C 0.1153(2) 0.4471(2) 0.5746(3) 0.0159(6) Uani 1 1 d . . .
C37 C -0.2613(3) 0.3101(3) 0.8071(3) 0.0248(7) Uani 1 1 d . . .
C38 C 0.0968(3) 0.2370(3) 0.4521(3) 0.0203(7) Uani 1 1 d . . .
C41 C 0.2103(2) 0.5779(2) 0.5619(2) 0.0144(6) Uani 1 1 d . . .
C42 C 0.3084(2) 0.6235(2) 0.5196(2) 0.0141(6) Uani 1 1 d . . .
C43 C 0.4050(2) 0.5983(2) 0.4382(3) 0.0151(6) Uani 1 1 d . . .
C44 C 0.4068(2) 0.5246(2) 0.3956(2) 0.0162(6) Uani 1 1 d . . .
C45 C 0.3134(2) 0.4762(2) 0.4395(3) 0.0160(6) Uani 1 1 d . . .
C46 C 0.2146(2) 0.4999(2) 0.5243(2) 0.0150(6) Uani 1 1 d . . .
C47 C 0.5024(3) 0.7176(3) 0.4276(3) 0.0204(7) Uani 1 1 d . . .
C48 C 0.5130(3) 0.4390(3) 0.2612(3) 0.0223(7) Uani 1 1 d . . .
H12 H -0.069(2) 0.370(3) 0.910(3) 0.013(8) Uiso 1 1 d . . .
H15 H -0.133(3) 0.670(3) 0.986(3) 0.021(9) Uiso 1 1 d . . .
H17A H -0.202(3) 0.252(3) 1.050(3) 0.037(10) Uiso 1 1 d . . .
H17B H -0.204(3) 0.188(3) 1.179(3) 0.027(9) Uiso 1 1 d . . .
H17C H -0.087(3) 0.213(3) 1.080(3) 0.030(9) Uiso 1 1 d . . .
H18A H -0.313(3) 0.582(3) 1.268(3) 0.028(9) Uiso 1 1 d . . .
H18B H -0.300(3) 0.661(3) 1.142(3) 0.023(9) Uiso 1 1 d . . .
H18C H -0.196(3) 0.628(2) 1.179(3) 0.016(8) Uiso 1 1 d . . .
H22 H 0.178(3) 0.794(2) 0.507(3) 0.015(8) Uiso 1 1 d . . .
H25 H -0.093(3) 0.821(3) 0.841(3) 0.026(9) Uiso 1 1 d . . .
H27A H 0.284(3) 0.944(3) 0.408(3) 0.014(8) Uiso 1 1 d . . .
H27B H 0.189(3) 0.962(3) 0.361(3) 0.018(8) Uiso 1 1 d . . .
H27C H 0.234(3) 1.065(3) 0.347(3) 0.026(9) Uiso 1 1 d . . .
H28A H -0.111(3) 1.093(3) 0.772(3) 0.030(10) Uiso 1 1 d . . .
H28B H -0.077(3) 0.972(3) 0.862(4) 0.040(11) Uiso 1 1 d . . .
H28C H -0.175(3) 0.996(3) 0.813(3) 0.036(10) Uiso 1 1 d . . .
H32 H -0.132(3) 0.424(3) 0.774(3) 0.017(8) Uiso 1 1 d . . .
H35 H 0.165(3) 0.372(2) 0.466(3) 0.010(7) Uiso 1 1 d . . .
H37A H -0.319(3) 0.279(3) 0.818(3) 0.018(8) Uiso 1 1 d . . .
H37B H -0.240(3) 0.277(3) 0.873(3) 0.030(10) Uiso 1 1 d . . .
H37C H -0.293(3) 0.389(4) 0.792(3) 0.044(11) Uiso 1 1 d . . .
H38A H 0.071(3) 0.189(3) 0.440(3) 0.016(8) Uiso 1 1 d . . .
H38B H 0.156(3) 0.202(3) 0.481(3) 0.029(9) Uiso 1 1 d . . .
H38C H 0.117(3) 0.304(3) 0.381(3) 0.022(8) Uiso 1 1 d . . .
H42 H 0.307(3) 0.666(3) 0.552(3) 0.020(9) Uiso 1 1 d . . .
H45 H 0.319(2) 0.425(2) 0.414(2) 0.010(7) Uiso 1 1 d . . .
H47A H 0.484(3) 0.687(3) 0.516(3) 0.020(8) Uiso 1 1 d . . .
H47B H 0.578(3) 0.737(3) 0.384(3) 0.020(8) Uiso 1 1 d . . .
H47C H 0.455(3) 0.777(3) 0.406(3) 0.012(8) Uiso 1 1 d . . .
H48A H 0.498(3) 0.368(3) 0.315(3) 0.024(9) Uiso 1 1 d . . .
H48B H 0.587(3) 0.437(3) 0.208(3) 0.029(9) Uiso 1 1 d . . .
H48C H 0.462(3) 0.473(3) 0.221(3) 0.032(10) Uiso 1 1 d . . .
Cl1S Cl 0.56039(8) 0.35207(9) 0.05237(9) 0.0510(3) Uani 1 1 d . . .
Cl2S Cl 0.31904(8) 0.37024(10) 0.16472(10) 0.0566(3) Uani 1 1 d . . .
C1S C 0.4460(3) 0.2815(3) 0.1535(3) 0.0398(9) Uani 1 1 d . . .
H1SA H 0.4535 0.2446 0.2287 0.048 Uiso 1 1 calc R . .
H1SB H 0.4455 0.2249 0.1314 0.048 Uiso 1 1 calc R . .
Cl3A Cl 0.8312(2) 0.79525(18) 0.2177(2) 0.0661(7) Uani 0.50 1 d P A 1
Cl4A Cl 0.90614(17) 1.00617(17) 0.06309(17) 0.0491(5) Uani 0.50 1 d P . 1
C2SA C 0.8171(6) 0.9310(6) 0.1963(6) 0.0296(16) Uiso 0.50 1 d P A 1
H2S1 H 0.7389 0.9647 0.2049 0.035 Uiso 0.50 1 calc PR A 1
H2S2 H 0.8326 0.9337 0.2558 0.035 Uiso 0.50 1 calc PR A 1
Cl3B Cl 0.88364(19) 0.82079(18) 0.1069(2) 0.0569(6) Uani 0.50 1 d P B 2
Cl4B Cl 0.87030(18) 0.92067(17) 0.25019(19) 0.0551(5) Uani 0.50 1 d P B 2
C2SB C 0.8010(9) 0.8609(11) 0.2232(9) 0.062(3) Uiso 0.50 1 d P B 2
H2S3 H 0.7356 0.9127 0.2081 0.075 Uiso 0.50 1 calc PR B 2
H2S4 H 0.7727 0.7960 0.2922 0.075 Uiso 0.50 1 calc PR B 2

loop_
_atom_site_aniso_label
_atom_site_aniso_U_11
_atom_site_aniso_U_22
_atom_site_aniso_U_33
_atom_site_aniso_U_23
_atom_site_aniso_U_13
_atom_site_aniso_U_12
Sb1 0.01166(14) 0.01462(15) 0.01507(16) -0.00774(11) -0.00114(11) -0.00320(10)
Cl1 0.0238(4) 0.0257(4) 0.0173(4) -0.0111(3) -0.0040(3) -0.0057(3)
Cl2 0.0209(4) 0.0195(4) 0.0314(4) -0.0128(3) -0.0095(3) 0.0029(3)
Cl3 0.0193(4) 0.0282(4) 0.0231(4) -0.0103(3) -0.0001(3) -0.0131(3)
Sb2 0.01933(15) 0.01960(16) 0.01525(16) -0.00855(11) -0.00237(12) -0.00512(11)
Cl4 0.0291(4) 0.0379(5) 0.0279(4) -0.0155(4) -0.0082(4) -0.0116(3)
Cl5 0.0515(5) 0.0372(5) 0.0196(4) -0.0011(3) -0.0100(4) -0.0235(4)
Cl6 0.0285(4) 0.0369(5) 0.0514(6) -0.0317(4) -0.0095(4) 0.0029(4)
O1 0.0262(11) 0.0209(12) 0.0175(12) -0.0058(9) -0.0005(10) -0.0104(9)
O2 0.0186(10) 0.0249(12) 0.0166(12) -0.0117(9) 0.0030(10) -0.0058(9)
O3 0.0170(10) 0.0124(10) 0.0214(12) -0.0093(9) 0.0031(9) -0.0041(8)
O4 0.0239(11) 0.0156(11) 0.0266(13) -0.0151(9) 0.0019(10) -0.0021(9)
O5 0.0139(10) 0.0204(11) 0.0258(12) -0.0123(9) -0.0007(9) -0.0069(8)
O6 0.0153(10) 0.0186(11) 0.0280(12) -0.0175(9) -0.0023(9) -0.0034(8)
O7 0.0126(10) 0.0183(11) 0.0231(12) -0.0141(9) -0.0004(9) -0.0049(8)
O8 0.0139(10) 0.0261(12) 0.0255(12) -0.0213(10) 0.0039(9) -0.0051(9)
C1 0.0110(13) 0.0121(14) 0.0195(17) -0.0063(12) -0.0043(13) 0.0000(11)
C2 0.0133(14) 0.0146(15) 0.0168(16) -0.0090(12) -0.0055(13) 0.0006(12)
C11 0.0091(13) 0.0172(15) 0.0197(17) -0.0108(12) -0.0022(13) -0.0004(11)
C12 0.0123(14) 0.0136(16) 0.0240(19) -0.0095(13) -0.0036(14) -0.0024(12)
C13 0.0121(14) 0.0201(16) 0.0179(17) -0.0056(13) -0.0026(13) -0.0053(12)
C14 0.0110(14) 0.0260(17) 0.0160(18) -0.0099(13) -0.0003(13) -0.0035(12)
C15 0.0128(14) 0.0171(16) 0.0219(18) -0.0123(14) -0.0028(13) -0.0008(12)
C16 0.0105(14) 0.0166(15) 0.0198(17) -0.0100(13) -0.0035(13) -0.0012(12)
C17 0.035(2) 0.0184(18) 0.022(2) -0.0042(15) -0.0020(17) -0.0132(16)
C18 0.0194(17) 0.0269(19) 0.020(2) -0.0140(15) -0.0004(16) -0.0021(15)
C21 0.0110(13) 0.0157(15) 0.0175(16) -0.0094(12) -0.0037(13) -0.0010(11)
C22 0.0091(13) 0.0161(16) 0.0171(17) -0.0099(12) -0.0006(13) -0.0014(11)
C23 0.0132(14) 0.0132(15) 0.0225(17) -0.0076(12) -0.0051(13) -0.0030(12)
C24 0.0157(14) 0.0159(16) 0.0262(18) -0.0134(13) -0.0067(14) 0.0005(12)
C25 0.0131(14) 0.0178(16) 0.0182(17) -0.0123(13) 0.0001(14) -0.0014(12)
C26 0.0117(14) 0.0170(15) 0.0196(17) -0.0109(12) -0.0055(13) 0.0016(12)
C27 0.0194(17) 0.0184(18) 0.0218(18) -0.0088(14) -0.0014(15) -0.0032(14)
C28 0.034(2) 0.0170(19) 0.029(2) -0.0158(15) -0.0013(17) 0.0009(15)
C31 0.0149(14) 0.0099(15) 0.0189(17) -0.0071(12) -0.0032(13) -0.0003(11)
C32 0.0119(14) 0.0141(15) 0.0181(18) -0.0078(13) 0.0003(14) -0.0019(12)
C33 0.0142(14) 0.0097(14) 0.0223(17) -0.0059(12) -0.0038(13) -0.0037(12)
C34 0.0185(15) 0.0100(15) 0.0250(18) -0.0071(12) -0.0085(14) -0.0011(12)
C35 0.0128(14) 0.0139(15) 0.0190(18) -0.0105(13) -0.0001(14) -0.0011(12)
C36 0.0149(14) 0.0106(15) 0.0204(17) -0.0069(12) -0.0051(13) -0.0005(11)
C37 0.0159(16) 0.029(2) 0.028(2) -0.0152(15) 0.0015(15) -0.0094(15)
C38 0.0151(15) 0.0188(17) 0.032(2) -0.0178(15) -0.0063(15) 0.0008(13)
C41 0.0141(14) 0.0112(14) 0.0158(16) -0.0068(12) -0.0027(13) -0.0012(11)
C42 0.0143(15) 0.0109(14) 0.0166(16) -0.0070(12) -0.0040(13) -0.0012(11)
C43 0.0132(14) 0.0116(15) 0.0193(16) -0.0065(12) -0.0045(13) -0.0016(12)
C44 0.0133(14) 0.0165(15) 0.0150(16) -0.0096(12) 0.0005(13) -0.0010(12)
C45 0.0175(15) 0.0128(15) 0.0200(17) -0.0112(13) -0.0042(13) -0.0016(12)
C46 0.0134(14) 0.0121(15) 0.0189(16) -0.0078(12) -0.0041(13) -0.0009(12)
C47 0.0193(17) 0.0162(17) 0.030(2) -0.0154(14) -0.0057(16) -0.0032(14)
C48 0.0169(17) 0.029(2) 0.0244(19) -0.0213(16) 0.0017(16) -0.0047(14)
Cl1S 0.0306(5) 0.0699(7) 0.0577(7) -0.0461(6) 0.0036(5) -0.0101(5)
Cl2S 0.0268(5) 0.0667(7) 0.0684(8) -0.0307(6) -0.0092(5) -0.0031(5)
C1S 0.045(2) 0.032(2) 0.043(2) -0.0169(17) -0.0160(19) -0.0035(17)
Cl3A 0.0881(17) 0.0282(12) 0.0623(17) -0.0104(10) -0.0184(14) -0.0105(11)
Cl4A 0.0550(12) 0.0505(12) 0.0438(12) -0.0191(9) -0.0042(10) -0.0296(10)
Cl3B 0.0543(12) 0.0536(13) 0.0629(16) -0.0309(11) -0.0092(12) -0.0135(10)
Cl4B 0.0559(12) 0.0469(12) 0.0544(13) -0.0234(10) -0.0068(11) -0.0124(10)

loop_
_atom_type_symbol
_atom_type_description
_atom_type_scat_dispersion_real
_atom_type_scat_dispersion_imag
_atom_type_scat_source
C C 0.0181 0.0091 'International Tables Vol C Tables 4.2.6.8 and 6.1.1.4'
H H 0.0000 0.0000 'International Tables Vol C Tables 4.2.6.8 and 6.1.1.4'
O O 0.0492 0.0322 'International Tables Vol C Tables 4.2.6.8 and 6.1.1.4'
Cl Cl 0.3639 0.7018 'International Tables Vol C Tables 4.2.6.8 and 6.1.1.4'
Sb Sb -0.0562 5.8946 'International Tables Vol C Tables 4.2.6.8 and 6.1.1.4'

loop_
_geom_angle_atom_site_label_1
_geom_angle_atom_site_label_2
_geom_angle_atom_site_label_3
_geom_angle
_geom_angle_site_symmetry_1
_geom_angle_site_symmetry_3
_geom_angle_publ_flag
Cl1 Sb1 Cl1 180.00(4) 2_656 . ?
Cl1 Sb1 Cl3 89.98(3) 2_656 2_656 ?
Cl1 Sb1 Cl3 90.02(3) . 2_656 ?
Cl1 Sb1 Cl3 90.02(3) 2_656 . ?
Cl1 Sb1 Cl3 89.98(3) . . ?
Cl3 Sb1 Cl3 180.0 2_656 . ?
Cl1 Sb1 Cl2 90.26(3) 2_656 2_656 ?
Cl1 Sb1 Cl2 89.74(3) . 2_656 ?
Cl3 Sb1 Cl2 89.35(3) 2_656 2_656 ?
Cl3 Sb1 Cl2 90.65(3) . 2_656 ?
Cl1 Sb1 Cl2 89.74(3) 2_656 . ?
Cl1 Sb1 Cl2 90.26(3) . . ?
Cl3 Sb1 Cl2 90.65(3) 2_656 . ?
Cl3 Sb1 Cl2 89.35(3) . . ?
Cl2 Sb1 Cl2 180.00(3) 2_656 . ?
Cl5 Sb2 Cl5 179.999(1) 2_657 . ?
Cl5 Sb2 Cl4 90.76(3) 2_657 2_657 ?
Cl5 Sb2 Cl4 89.24(3) . 2_657 ?
Cl5 Sb2 Cl4 89.24(3) 2_657 . ?
Cl5 Sb2 Cl4 90.76(3) . . ?
Cl4 Sb2 Cl4 180.0 2_657 . ?
Cl5 Sb2 Cl6 90.06(3) 2_657 . ?
Cl5 Sb2 Cl6 89.94(3) . . ?
Cl4 Sb2 Cl6 90.18(3) 2_657 . ?
Cl4 Sb2 Cl6 89.82(3) . . ?
Cl5 Sb2 Cl6 89.94(3) 2_657 2_657 ?
Cl5 Sb2 Cl6 90.06(3) . 2_657 ?
Cl4 Sb2 Cl6 89.82(3) 2_657 2_657 ?
Cl4 Sb2 Cl6 90.18(3) . 2_657 ?
Cl6 Sb2 Cl6 180.0 . 2_657 ?
C13 O1 C17 116.2(2) . . ?
C14 O2 C18 117.5(2) . . ?
C23 O3 C27 116.6(2) . . ?
C24 O4 C28 117.9(2) . . ?
C33 O5 C37 116.6(2) . . ?
C34 O6 C38 117.3(2) . . ?
C43 O7 C47 117.2(2) . . ?
C44 O8 C48 118.4(2) . . ?
C2 C1 C31 117.9(3) . . ?
C2 C1 C11 117.7(3) . . ?
C31 C1 C11 124.3(3) . . ?
C1 C2 C21 117.9(3) . . ?
C1 C2 C41 118.4(3) . . ?
C21 C2 C41 123.6(3) . . ?
C16 C11 C12 118.6(3) . . ?
C16 C11 C1 119.6(3) . . ?
C12 C11 C1 121.5(3) . . ?
C13 C12 C11 121.8(3) . . ?
C13 C12 H12 119(2) . . ?
C11 C12 H12 119(2) . . ?
O1 C13 C12 125.7(3) . . ?
O1 C13 C14 115.1(3) . . ?
C12 C13 C14 119.2(3) . . ?
O2 C14 C15 125.2(3) . . ?
O2 C14 C13 115.3(3) . . ?
C15 C14 C13 119.5(3) . . ?
C14 C15 C16 121.9(3) . . ?
C14 C15 H15 119(2) . . ?
C16 C15 H15 119(2) . . ?
C15 C16 C11 118.9(3) . . ?
C15 C16 C26 122.3(3) . . ?
C11 C16 C26 118.8(3) . . ?
O1 C17 H17A 110(2) . . ?
O1 C17 H17B 103(2) . . ?
H17A C17 H17B 110(3) . . ?
O1 C17 H17C 111(2) . . ?
H17A C17 H17C 114(3) . . ?
H17B C17 H17C 109(3) . . ?
O2 C18 H18A 104(2) . . ?
O2 C18 H18B 108(2) . . ?
H18A C18 H18B 111(3) . . ?
O2 C18 H18C 111.6(18) . . ?
H18A C18 H18C 112(3) . . ?
H18B C18 H18C 110(3) . . ?
C26 C21 C22 118.8(3) . . ?
C26 C21 C2 120.1(3) . . ?
C22 C21 C2 120.4(3) . . ?
C23 C22 C21 121.5(3) . . ?
C23 C22 H22 119.5(19) . . ?
C21 C22 H22 118.9(19) . . ?
O3 C23 C22 125.5(3) . . ?
O3 C23 C24 115.1(2) . . ?
C22 C23 C24 119.4(3) . . ?
O4 C24 C25 125.3(3) . . ?
O4 C24 C23 115.1(3) . . ?
C25 C24 C23 119.6(3) . . ?
C24 C25 C26 121.5(3) . . ?
C24 C25 H25 118(2) . . ?
C26 C25 H25 120(2) . . ?
C25 C26 C21 119.1(3) . . ?
C25 C26 C16 121.9(3) . . ?
C21 C26 C16 119.0(3) . . ?
O3 C27 H27A 111.8(19) . . ?
O3 C27 H27B 109.5(18) . . ?
H27A C27 H27B 114(3) . . ?
O3 C27 H27C 104.5(19) . . ?
H27A C27 H27C 108(3) . . ?
H27B C27 H27C 109(3) . . ?
O4 C28 H28A 102(2) . . ?
O4 C28 H28B 111(2) . . ?
H28A C28 H28B 116(3) . . ?
O4 C28 H28C 112(2) . . ?
H28A C28 H28C 108(3) . . ?
H28B C28 H28C 108(3) . . ?
C36 C31 C32 118.6(3) . . ?
C36 C31 C1 119.7(3) . . ?
C32 C31 C1 121.5(3) . . ?
C33 C32 C31 121.6(3) . . ?
C33 C32 H32 118(2) . . ?
C31 C32 H32 120(2) . . ?
C32 C33 O5 126.0(3) . . ?
C32 C33 C34 119.6(3) . . ?
O5 C33 C34 114.4(3) . . ?
O6 C34 C35 125.4(3) . . ?
O6 C34 C33 115.3(2) . . ?
C35 C34 C33 119.3(3) . . ?
C34 C35 C36 122.0(3) . . ?
C34 C35 H35 117.4(18) . . ?
C36 C35 H35 120.5(18) . . ?
C35 C36 C31 118.7(3) . . ?
C35 C36 C46 121.7(3) . . ?
C31 C36 C46 119.5(3) . . ?
O5 C37 H37A 107.3(19) . . ?
O5 C37 H37B 112(2) . . ?
H37A C37 H37B 113(3) . . ?
O5 C37 H37C 109(2) . . ?
H37A C37 H37C 105(3) . . ?
H37B C37 H37C 111(3) . . ?
O6 C38 H38A 104.5(18) . . ?
O6 C38 H38B 108(2) . . ?
H38A C38 H38B 114(3) . . ?
O6 C38 H38C 108.3(19) . . ?
H38A C38 H38C 109(3) . . ?
H38B C38 H38C 113(3) . . ?
C46 C41 C42 119.0(3) . . ?
C46 C41 C2 119.9(3) . . ?
C42 C41 C2 121.0(3) . . ?
C43 C42 C41 121.4(3) . . ?
C43 C42 H42 121(2) . . ?
C41 C42 H42 118(2) . . ?
O7 C43 C42 125.3(3) . . ?
O7 C43 C44 115.3(2) . . ?
C42 C43 C44 119.3(3) . . ?
O8 C44 C45 125.6(3) . . ?
O8 C44 C43 114.6(2) . . ?
C45 C44 C43 119.8(3) . . ?
C44 C45 C46 121.4(3) . . ?
C44 C45 H45 117.4(18) . . ?
C46 C45 H45 121.1(18) . . ?
C45 C46 C41 118.9(3) . . ?
C45 C46 C36 122.3(3) . . ?
C41 C46 C36 118.7(3) . . ?
O7 C47 H47A 111.1(17) . . ?
O7 C47 H47B 104.6(19) . . ?
H47A C47 H47B 111(3) . . ?
O7 C47 H47C 111(2) . . ?
H47A C47 H47C 112(3) . . ?
H47B C47 H47C 108(3) . . ?
O8 C48 H48A 110(2) . . ?
O8 C48 H48B 105(2) . . ?
H48A C48 H48B 110(3) . . ?
O8 C48 H48C 110(2) . . ?
H48A C48 H48C 112(3) . . ?
H48B C48 H48C 110(3) . . ?
Cl1S C1S Cl2S 111.3(2) . . ?
Cl1S C1S H1SA 109.4 . . ?
Cl2S C1S H1SA 109.4 . . ?
Cl1S C1S H1SB 109.4 . . ?
Cl2S C1S H1SB 109.4 . . ?
H1SA C1S H1SB 108.0 . . ?
C2SA Cl4A Cl4A 140.4(3) . 2_775 ?
Cl4A C2SA Cl3A 112.9(4) . . ?
Cl4A C2SA H2S1 109.0 . . ?
Cl3A C2SA H2S1 109.0 . . ?
Cl4A C2SA H2S2 109.0 . . ?
Cl3A C2SA H2S2 109.0 . . ?
H2S1 C2SA H2S2 107.8 . . ?
Cl4B C2SB Cl3B 113.9(6) . . ?
Cl4B C2SB H2S3 108.8 . . ?
Cl3B C2SB H2S3 108.8 . . ?
Cl4B C2SB H2S4 108.8 . . ?
Cl3B C2SB H2S4 108.8 . . ?
H2S3 C2SB H2S4 107.7 . . ?

loop_
_geom_bond_atom_site_label_1
_geom_bond_atom_site_label_2
_geom_bond_distance
_geom_bond_site_symmetry_2
_geom_bond_publ_flag
Sb1 Cl1 2.3608(7) 2_656 ?
Sb1 Cl1 2.3608(7) . ?
Sb1 Cl3 2.3665(7) 2_656 ?
Sb1 Cl3 2.3665(7) . ?
Sb1 Cl2 2.3846(7) 2_656 ?
Sb1 Cl2 2.3846(7) . ?
Sb2 Cl5 2.3555(8) 2_657 ?
Sb2 Cl5 2.3555(8) . ?
Sb2 Cl4 2.3709(8) 2_657 ?
Sb2 Cl4 2.3710(8) . ?
Sb2 Cl6 2.3800(8) . ?
Sb2 Cl6 2.3800(8) 2_657 ?
O1 C13 1.360(4) . ?
O1 C17 1.436(4) . ?
O2 C14 1.350(4) . ?
O2 C18 1.440(4) . ?
O3 C23 1.356(4) . ?
O3 C27 1.433(4) . ?
O4 C24 1.350(4) . ?
O4 C28 1.447(4) . ?
O5 C33 1.363(3) . ?
O5 C37 1.428(4) . ?
O6 C34 1.341(4) . ?
O6 C38 1.445(4) . ?
O7 C43 1.354(3) . ?
O7 C47 1.430(4) . ?
O8 C44 1.355(3) . ?
O8 C48 1.435(4) . ?
C1 C2 1.430(4) . ?
C1 C31 1.433(4) . ?
C1 C11 1.447(4) . ?
C2 C21 1.436(4) . ?
C2 C41 1.442(4) . ?
C11 C16 1.415(4) . ?
C11 C12 1.416(4) . ?
C12 C13 1.376(5) . ?
C12 H12 0.88(3) . ?
C13 C14 1.420(4) . ?
C14 C15 1.380(4) . ?
C15 C16 1.399(4) . ?
C15 H15 0.91(4) . ?
C16 C26 1.463(4) . ?
C17 H17A 1.01(4) . ?
C17 H17B 0.95(4) . ?
C17 H17C 0.99(4) . ?
C18 H18A 0.95(4) . ?
C18 H18B 0.95(4) . ?
C18 H18C 0.99(3) . ?
C21 C26 1.415(4) . ?
C21 C22 1.425(4) . ?
C22 C23 1.367(4) . ?
C22 H22 0.91(3) . ?
C23 C24 1.425(4) . ?
C24 C25 1.387(4) . ?
C25 C26 1.396(4) . ?
C25 H25 0.91(4) . ?
C27 H27A 0.94(3) . ?
C27 H27B 1.00(3) . ?
C27 H27C 1.03(4) . ?
C28 H28A 0.91(4) . ?
C28 H28B 1.03(4) . ?
C28 H28C 1.03(4) . ?
C31 C36 1.423(4) . ?
C31 C32 1.431(4) . ?
C32 C33 1.362(4) . ?
C32 H32 0.88(3) . ?
C33 C34 1.432(4) . ?
C34 C35 1.383(4) . ?
C35 C36 1.401(4) . ?
C35 H35 0.92(3) . ?
C36 C46 1.466(4) . ?
C37 H37A 0.94(3) . ?
C37 H37B 0.97(4) . ?
C37 H37C 1.01(4) . ?
C38 H38A 0.97(3) . ?
C38 H38B 0.97(4) . ?
C38 H38C 1.00(3) . ?
C41 C46 1.411(4) . ?
C41 C42 1.418(4) . ?
C42 C43 1.372(4) . ?
C42 H42 0.92(4) . ?
C43 C44 1.422(4) . ?
C44 C45 1.378(4) . ?
C45 C46 1.406(4) . ?
C45 H45 0.92(3) . ?
C47 H47A 1.05(3) . ?
C47 H47B 0.97(3) . ?
C47 H47C 0.89(3) . ?
C48 H48A 0.94(4) . ?
C48 H48B 0.94(4) . ?
C48 H48C 0.96(4) . ?
Cl1S C1S 1.752(4) . ?
Cl2S C1S 1.762(4) . ?
C1S H1SA 0.9900 . ?
C1S H1SB 0.9900 . ?
Cl3A C2SA 1.743(8) . ?
Cl4A C2SA 1.736(7) . ?
Cl4A Cl4A 2.359(4) 2_775 ?
C2SA H2S1 0.9900 . ?
C2SA H2S2 0.9900 . ?
Cl3B C2SB 1.762(11) . ?
Cl4B C2SB 1.710(12) . ?
C2SB H2S3 0.9900 . ?
C2SB H2S4 0.9900 . ?
